data_4335521
loop_
_publ_author_name
'Seul-Gi Lee'
'Ki-Min Park'
'Yoichi Habata'
'Shim Sung Lee'

_publ_section_title
;
 Endo- and Exocyclic Supramolecular Complexes of Mixed-Donor Macrocycles
 via [1:1] and [2:2] Cyclizations
;
_journal_name_full 'Inorganic Chemistry'
_journal_page_first 8416
_journal_page_last 8426
_journal_paper_doi 10.1021/ic400247q
_journal_volume 52
_journal_year 2013
_chemical_formula_moiety 'C25 H28 Ag N2 O2 S2, N O3'
_chemical_formula_sum 'C25 H28 Ag N3 O5 S2'
_chemical_formula_weight 622.49
_chemical_name_systematic
; 
 ? 
;
_space_group_IT_number 2
_symmetry_cell_setting triclinic
_symmetry_space_group_name_Hall '-P 1'
_symmetry_space_group_name_H-M 'P -1'
_atom_sites_solution_hydrogens geom
_atom_sites_solution_primary direct
_atom_sites_solution_secondary difmap
_audit_creation_method SHELXL-97
_cell_angle_alpha 99.8450(10)
_cell_angle_beta 91.2510(10)
_cell_angle_gamma 99.3780(10)
_cell_formula_units_Z 2
_cell_length_a 7.7858(2)
_cell_length_b 11.9975(3)
_cell_length_c 13.7046(3)
_cell_measurement_reflns_used 7425
_cell_measurement_temperature 173(2)
_cell_measurement_theta_max 28.32
_cell_measurement_theta_min 2.50
_cell_volume 1242.81(5)
_computing_cell_refinement 'Bruker SAINT'
_computing_data_collection 'Bruker APEX2'
_computing_data_reduction 'Bruker SAINT'
_computing_molecular_graphics 'Bruker SHELXTL'
_computing_publication_material 'Bruker SHELXTL'
_computing_structure_refinement 'Bruker SHELXTL'
_computing_structure_solution 'Bruker SHELXTL'
_diffrn_ambient_temperature 173(2)
_diffrn_measured_fraction_theta_full 1.000
_diffrn_measured_fraction_theta_max 1.000
_diffrn_measurement_device_type 'Bruker APEX-II CCD'
_diffrn_measurement_method '\f and \w scans'
_diffrn_radiation_monochromator graphite
_diffrn_radiation_source 'fine-focus sealed tube'
_diffrn_radiation_type MoK\a
_diffrn_radiation_wavelength 0.71073
_diffrn_reflns_av_R_equivalents 0.0328
_diffrn_reflns_av_sigmaI/netI 0.0277
_diffrn_reflns_limit_h_max 9
_diffrn_reflns_limit_h_min -9
_diffrn_reflns_limit_k_max 14
_diffrn_reflns_limit_k_min -14
_diffrn_reflns_limit_l_max 16
_diffrn_reflns_limit_l_min -16
_diffrn_reflns_number 19942
_diffrn_reflns_theta_full 26.00
_diffrn_reflns_theta_max 26.00
_diffrn_reflns_theta_min 1.51
_exptl_absorpt_coefficient_mu 1.022
_exptl_absorpt_correction_T_max 0.9173
_exptl_absorpt_correction_T_min 0.8012
_exptl_absorpt_correction_type multi-scan
_exptl_absorpt_process_details SADABS
_exptl_crystal_colour colourless
_exptl_crystal_density_diffrn 1.663
_exptl_crystal_description block
_exptl_crystal_F_000 636
_exptl_crystal_size_max 0.23
_exptl_crystal_size_mid 0.12
_exptl_crystal_size_min 0.09
_refine_diff_density_max 0.556
_refine_diff_density_min -0.433
_refine_diff_density_rms 0.060
_refine_ls_extinction_method none
_refine_ls_goodness_of_fit_ref 1.041
_refine_ls_hydrogen_treatment constr
_refine_ls_matrix_type full
_refine_ls_number_parameters 325
_refine_ls_number_reflns 4894
_refine_ls_number_restraints 0
_refine_ls_restrained_S_all 1.041
_refine_ls_R_factor_all 0.0312
_refine_ls_R_factor_gt 0.0256
_refine_ls_shift/su_max 0.001
_refine_ls_shift/su_mean 0.000
_refine_ls_structure_factor_coef Fsqd
_refine_ls_weighting_details 'calc w=1/[\s^2^(Fo^2^)+(0.0305P)^2^+0.4586P] where P=(Fo^2^+2Fc^2^)/3'
_refine_ls_weighting_scheme calc
_refine_ls_wR_factor_gt 0.0593
_refine_ls_wR_factor_ref 0.0620
_reflns_number_gt 4356
_reflns_number_total 4894
_reflns_threshold_expression >2sigma(I)
_cod_data_source_file ic400247q_si_002_1.cif
_cod_data_source_block 1
_cod_database_code 4335521

loop_
_symmetry_equiv_pos_as_xyz
'x, y, z'
'-x, -y, -z'

loop_
_atom_site_label
_atom_site_type_symbol
_atom_site_fract_x
_atom_site_fract_y
_atom_site_fract_z
_atom_site_U_iso_or_equiv
_atom_site_adp_type
_atom_site_occupancy
_atom_site_symmetry_multiplicity
_atom_site_calc_flag
_atom_site_refinement_flags
Ag1 Ag 0.73220(2) 0.759989(15) 0.714219(12) 0.02793(7) Uani 1 1 d .
S1 S 0.45827(7) 0.69111(6) 0.81336(4) 0.03245(14) Uani 1 1 d .
S2 S 1.06657(7) 0.85072(5) 0.73310(4) 0.03017(13) Uani 1 1 d .
O1 O 0.79138(18) 0.82779(13) 0.51894(11) 0.0259(3) Uani 1 1 d .
O2 O 0.76875(19) 0.54046(14) 0.76708(11) 0.0297(4) Uani 1 1 d .
N1 N 0.7578(2) 0.61588(15) 0.57921(13) 0.0226(4) Uani 1 1 d .
N2 N 0.7190(3) 0.93416(17) 0.83041(14) 0.0307(4) Uani 1 1 d .
H2B H 0.6391 0.9734 0.8057 0.037 Uiso 1 1 d R
C1 C 0.7259(3) 0.4279(2) 0.42848(17) 0.0294(5) Uani 1 1 d .
H1A H 0.7109 0.3623 0.3773 0.035 Uiso 1 1 calc R
C2 C 0.6785(3) 0.5292(2) 0.41131(16) 0.0285(5) Uani 1 1 d .
H2A H 0.6340 0.5350 0.3476 0.034 Uiso 1 1 calc R
C3 C 0.6970(3) 0.62195(19) 0.48827(15) 0.0232(4) Uani 1 1 d .
C4 C 0.6546(3) 0.73606(19) 0.47525(17) 0.0273(5) Uani 1 1 d .
H4A H 0.6385 0.7376 0.4037 0.033 Uiso 1 1 calc R
H4B H 0.5440 0.7473 0.5067 0.033 Uiso 1 1 calc R
C5 C 0.9527(3) 0.83156(18) 0.47925(16) 0.0241(5) Uani 1 1 d .
C6 C 0.9777(3) 0.78435(19) 0.38192(17) 0.0272(5) Uani 1 1 d .
H6A H 0.8818 0.7426 0.3398 0.033 Uiso 1 1 calc R
C7 C 1.1448(3) 0.7988(2) 0.34668(17) 0.0307(5) Uani 1 1 d .
H7A H 1.1626 0.7673 0.2799 0.037 Uiso 1 1 calc R
C8 C 1.2844(3) 0.8581(2) 0.40761(18) 0.0335(5) Uani 1 1 d .
H8A H 1.3981 0.8677 0.3832 0.040 Uiso 1 1 calc R
C9 C 1.2578(3) 0.9039(2) 0.50479(18) 0.0311(5) Uani 1 1 d .
H9A H 1.3548 0.9444 0.5468 0.037 Uiso 1 1 calc R
C10 C 1.0933(3) 0.89205(19) 0.54221(16) 0.0253(5) Uani 1 1 d .
C11 C 1.0667(3) 0.94951(19) 0.64544(16) 0.0281(5) Uani 1 1 d .
H11A H 0.9542 0.9781 0.6466 0.034 Uiso 1 1 calc R
H11B H 1.1608 1.0163 0.6658 0.034 Uiso 1 1 calc R
C12 C 1.0444(3) 0.9469(2) 0.84757(17) 0.0360(6) Uani 1 1 d .
H12A H 1.0352 0.9022 0.9022 0.043 Uiso 1 1 calc R
H12B H 1.1519 1.0050 0.8615 0.043 Uiso 1 1 calc R
C13 C 0.8884(3) 1.0091(2) 0.84825(18) 0.0365(6) Uani 1 1 d .
H13A H 0.8898 1.0600 0.9133 0.044 Uiso 1 1 calc R
H13B H 0.9021 1.0584 0.7969 0.044 Uiso 1 1 calc R
C14 C 0.6540(3) 0.8949(2) 0.92054(17) 0.0321(5) Uani 1 1 d .
H14A H 0.6502 0.9624 0.9729 0.038 Uiso 1 1 calc R
H14B H 0.7353 0.8490 0.9446 0.038 Uiso 1 1 calc R
C15 C 0.4740(3) 0.8230(2) 0.90206(18) 0.0362(6) Uani 1 1 d .
H15A H 0.3939 0.8702 0.8786 0.043 Uiso 1 1 calc R
H15B H 0.4328 0.8038 0.9660 0.043 Uiso 1 1 calc R
C16 C 0.5100(3) 0.5886(2) 0.88858(18) 0.0353(6) Uani 1 1 d .
H16A H 0.4337 0.5911 0.9455 0.042 Uiso 1 1 calc R
H16B H 0.4824 0.5105 0.8483 0.042 Uiso 1 1 calc R
C17 C 0.6958(3) 0.6086(2) 0.92747(16) 0.0290(5) Uani 1 1 d .
C18 C 0.7417(4) 0.6531(2) 1.02623(18) 0.0374(6) Uani 1 1 d .
H18A H 0.6534 0.6684 1.0709 0.045 Uiso 1 1 calc R
C19 C 0.9142(4) 0.6755(2) 1.06081(18) 0.0421(6) Uani 1 1 d .
H19A H 0.9440 0.7073 1.1286 0.051 Uiso 1 1 calc R
C20 C 1.0422(3) 0.6518(2) 0.99694(19) 0.0407(6) Uani 1 1 d .
H20A H 1.1607 0.6674 1.0208 0.049 Uiso 1 1 calc R
C21 C 0.9998(3) 0.6050(2) 0.89765(17) 0.0332(5) Uani 1 1 d .
H21A H 1.0883 0.5876 0.8538 0.040 Uiso 1 1 calc R
C22 C 0.8272(3) 0.58424(19) 0.86373(16) 0.0271(5) Uani 1 1 d .
C23 C 0.8947(3) 0.5225(2) 0.69478(16) 0.0262(5) Uani 1 1 d .
H23A H 0.9364 0.4493 0.6973 0.031 Uiso 1 1 calc R
H23B H 0.9959 0.5856 0.7080 0.031 Uiso 1 1 calc R
C24 C 0.8099(3) 0.51874(19) 0.59440(15) 0.0232(5) Uani 1 1 d .
C25 C 0.7953(3) 0.42323(19) 0.52086(16) 0.0274(5) Uani 1 1 d .
H25A H 0.8324 0.3553 0.5336 0.033 Uiso 1 1 calc R
N3 N 0.5190(3) 0.8260(2) 0.19934(16) 0.0451(6) Uani 1 1 d .
O3 O 0.5590(3) 0.9329(2) 0.2226(2) 0.0865(8) Uani 1 1 d .
O4 O 0.3984(3) 0.7861(3) 0.13960(17) 0.0825(8) Uani 1 1 d .
O5 O 0.6021(4) 0.7689(3) 0.23966(16) 0.0837(9) Uani 1 1 d .

loop_
_atom_site_aniso_label
_atom_site_aniso_U_11
_atom_site_aniso_U_22
_atom_site_aniso_U_33
_atom_site_aniso_U_23
_atom_site_aniso_U_13
_atom_site_aniso_U_12
Ag1 0.03418(10) 0.02641(10) 0.02223(10) 0.00099(7) 0.00331(7) 0.00553(7)
S1 0.0271(3) 0.0416(4) 0.0267(3) 0.0026(3) -0.0003(2) 0.0040(2)
S2 0.0326(3) 0.0294(3) 0.0298(3) 0.0086(2) -0.0013(2) 0.0058(2)
O1 0.0236(8) 0.0261(8) 0.0294(8) 0.0072(7) 0.0040(6) 0.0054(6)
O2 0.0262(8) 0.0405(10) 0.0209(8) 0.0045(7) 0.0013(6) 0.0022(7)
N1 0.0213(9) 0.0241(10) 0.0223(9) 0.0042(7) 0.0015(7) 0.0033(7)
N2 0.0345(10) 0.0338(11) 0.0246(10) 0.0053(8) -0.0013(8) 0.0081(9)
C1 0.0302(12) 0.0277(12) 0.0257(12) -0.0024(10) 0.0044(9) -0.0012(9)
C2 0.0249(11) 0.0372(14) 0.0207(11) 0.0041(10) -0.0002(9) -0.0012(10)
C3 0.0169(10) 0.0290(12) 0.0234(11) 0.0062(9) 0.0021(8) 0.0014(8)
C4 0.0221(10) 0.0327(13) 0.0282(12) 0.0079(10) -0.0013(9) 0.0050(9)
C5 0.0268(11) 0.0210(11) 0.0288(12) 0.0116(9) 0.0036(9) 0.0087(9)
C6 0.0302(12) 0.0260(12) 0.0270(12) 0.0082(9) 0.0000(9) 0.0059(9)
C7 0.0375(13) 0.0334(13) 0.0266(12) 0.0114(10) 0.0082(10) 0.0138(10)
C8 0.0290(12) 0.0362(14) 0.0402(14) 0.0165(11) 0.0093(10) 0.0090(10)
C9 0.0274(12) 0.0292(13) 0.0375(13) 0.0115(10) -0.0010(10) 0.0017(10)
C10 0.0290(11) 0.0214(11) 0.0275(11) 0.0090(9) 0.0018(9) 0.0057(9)
C11 0.0321(12) 0.0227(12) 0.0293(12) 0.0064(9) 0.0009(9) 0.0025(9)
C12 0.0341(13) 0.0441(15) 0.0253(12) 0.0024(11) -0.0046(10) -0.0022(11)
C13 0.0473(15) 0.0303(13) 0.0281(12) 0.0007(10) 0.0038(11) 0.0003(11)
C14 0.0364(13) 0.0362(14) 0.0222(11) -0.0001(10) 0.0005(10) 0.0077(10)
C15 0.0318(12) 0.0470(16) 0.0302(13) 0.0017(11) 0.0073(10) 0.0129(11)
C16 0.0329(13) 0.0411(15) 0.0326(13) 0.0102(11) 0.0083(10) 0.0032(11)
C17 0.0340(12) 0.0303(13) 0.0250(11) 0.0108(10) 0.0032(9) 0.0053(10)
C18 0.0518(15) 0.0364(14) 0.0250(12) 0.0072(11) 0.0065(11) 0.0082(12)
C19 0.0631(18) 0.0373(15) 0.0239(12) 0.0051(11) -0.0082(12) 0.0043(13)
C20 0.0397(14) 0.0452(16) 0.0356(14) 0.0112(12) -0.0123(11) -0.0003(12)
C21 0.0327(12) 0.0397(14) 0.0279(12) 0.0088(11) -0.0012(10) 0.0056(10)
C22 0.0317(12) 0.0275(12) 0.0220(11) 0.0074(9) -0.0015(9) 0.0016(9)
C23 0.0279(11) 0.0271(12) 0.0251(11) 0.0051(9) 0.0017(9) 0.0085(9)
C24 0.0212(10) 0.0259(12) 0.0230(11) 0.0060(9) 0.0042(8) 0.0034(8)
C25 0.0276(11) 0.0242(12) 0.0308(12) 0.0053(10) 0.0045(9) 0.0044(9)
N3 0.0319(12) 0.0769(19) 0.0277(11) 0.0103(12) 0.0062(9) 0.0110(12)
O3 0.0473(14) 0.081(2) 0.129(2) 0.0252(18) -0.0012(14) -0.0008(13)
O4 0.0476(13) 0.142(3) 0.0444(13) -0.0116(14) -0.0094(11) 0.0076(14)
O5 0.106(2) 0.130(2) 0.0362(12) 0.0201(14) 0.0050(12) 0.0790(19)

loop_
_atom_type_symbol
_atom_type_description
_atom_type_scat_dispersion_real
_atom_type_scat_dispersion_imag
_atom_type_scat_source
C C 0.0033 0.0016 'International Tables Vol C Tables 4.2.6.8 and 6.1.1.4'
H H 0.0000 0.0000 'International Tables Vol C Tables 4.2.6.8 and 6.1.1.4'
N N 0.0061 0.0033 'International Tables Vol C Tables 4.2.6.8 and 6.1.1.4'
O O 0.0106 0.0060 'International Tables Vol C Tables 4.2.6.8 and 6.1.1.4'
S S 0.1246 0.1234 'International Tables Vol C Tables 4.2.6.8 and 6.1.1.4'
Ag Ag -0.8971 1.1015 'International Tables Vol C Tables 4.2.6.8 and 6.1.1.4'

loop_
_geom_angle_atom_site_label_1
_geom_angle_atom_site_label_2
_geom_angle_atom_site_label_3
_geom_angle
N1 Ag1 N2 168.65(6)
N1 Ag1 S2 95.74(4)
N2 Ag1 S2 80.35(5)
N1 Ag1 S1 109.16(4)
N2 Ag1 S1 79.34(5)
S2 Ag1 S1 143.896(19)
N1 Ag1 O2 65.46(5)
N2 Ag1 O2 125.42(5)
S2 Ag1 O2 96.99(3)
S1 Ag1 O2 71.69(3)
N1 Ag1 O1 62.08(5)
N2 Ag1 O1 106.60(6)
S2 Ag1 O1 78.33(3)
S1 Ag1 O1 136.30(3)
O2 Ag1 O1 126.41(4)
C15 S1 C16 103.35(12)
C15 S1 Ag1 96.07(8)
C16 S1 Ag1 110.05(8)
C12 S2 C11 99.91(11)
C12 S2 Ag1 93.86(8)
C11 S2 Ag1 98.55(8)
C5 O1 C4 117.77(16)
C5 O1 Ag1 120.74(12)
C4 O1 Ag1 89.51(11)
C22 O2 C23 118.26(17)
C22 O2 Ag1 95.64(12)
C23 O2 Ag1 91.84(12)
C3 N1 C24 118.88(18)
C3 N1 Ag1 120.42(14)
C24 N1 Ag1 120.00(13)
C13 N2 C14 112.40(18)
C13 N2 Ag1 111.96(14)
C14 N2 Ag1 104.81(14)
C25 C1 C2 119.2(2)
C1 C2 C3 119.0(2)
N1 C3 C2 121.8(2)
N1 C3 C4 115.69(19)
C2 C3 C4 122.5(2)
O1 C4 C3 111.00(17)
O1 C5 C6 123.6(2)
O1 C5 C10 115.60(19)
C6 C5 C10 120.8(2)
C5 C6 C7 119.4(2)
C8 C7 C6 120.6(2)
C7 C8 C9 119.5(2)
C8 C9 C10 121.5(2)
C9 C10 C5 118.3(2)
C9 C10 C11 120.3(2)
C5 C10 C11 121.30(19)
C10 C11 S2 111.28(15)
C13 C12 S2 115.18(17)
N2 C13 C12 114.9(2)
N2 C14 C15 111.69(19)
C14 C15 S1 115.54(16)
C17 C16 S1 114.80(17)
C18 C17 C22 118.5(2)
C18 C17 C16 121.3(2)
C22 C17 C16 120.2(2)
C19 C18 C17 121.0(2)
C20 C19 C18 119.8(2)
C19 C20 C21 120.5(2)
C22 C21 C20 119.1(2)
O2 C22 C21 124.7(2)
O2 C22 C17 114.23(19)
C21 C22 C17 121.1(2)
O2 C23 C24 108.10(17)
N1 C24 C25 122.1(2)
N1 C24 C23 115.94(18)
C25 C24 C23 121.8(2)
C24 C25 C1 118.9(2)
O5 N3 O4 123.9(3)
O5 N3 O3 117.3(3)
O4 N3 O3 118.7(3)

loop_
_geom_bond_atom_site_label_1
_geom_bond_atom_site_label_2
_geom_bond_distance
Ag1 N1 2.3424(17)
Ag1 N2 2.4191(19)
Ag1 S2 2.6420(6)
Ag1 S1 2.6483(6)
Ag1 O2 2.9035(17)
Ag1 O1 2.9517(15)
S1 C15 1.809(2)
S1 C16 1.820(3)
S2 C12 1.811(2)
S2 C11 1.826(2)
O1 C5 1.376(2)
O1 C4 1.438(3)
O2 C22 1.377(3)
O2 C23 1.424(3)
N1 C3 1.341(3)
N1 C24 1.341(3)
N2 C13 1.461(3)
N2 C14 1.467(3)
C1 C25 1.379(3)
C1 C2 1.381(3)
C2 C3 1.383(3)
C3 C4 1.498(3)
C5 C6 1.388(3)
C5 C10 1.398(3)
C6 C7 1.392(3)
C7 C8 1.374(3)
C8 C9 1.385(3)
C9 C10 1.385(3)
C10 C11 1.498(3)
C12 C13 1.525(4)
C14 C15 1.513(3)
C16 C17 1.498(3)
C17 C18 1.383(3)
C17 C22 1.394(3)
C18 C19 1.382(4)
C19 C20 1.374(4)
C20 C21 1.391(3)
C21 C22 1.381(3)
C23 C24 1.504(3)
C24 C25 1.378(3)
N3 O5 1.204(3)
N3 O4 1.211(3)
N3 O3 1.252(3)
